data_9007991
loop_
_publ_author_name
'Kwak, J.'
'Yun, H.'
'Chae, H. K.'

_publ_section_title
;
 A new potassium niobate, KNb~5~O~13~
;
_journal_issue 7
_journal_name_full 'Acta Crystallographica Section E'
_journal_page_first i132
_journal_page_last i134
_journal_paper_doi 10.1107/S1600536805017897
_journal_volume 61
_journal_year 2005
_chemical_formula_structural KNb5O13
_chemical_formula_sum 'K Nb5 O13'
_chemical_formula_weight 711.65
_space_group_IT_number 57
_space_group_name_Hall '-P 2c 2b'
_space_group_name_H-M_alt 'P b c m'
_symmetry_cell_setting orthorhombic
_symmetry_space_group_name_Hall '-P 2c 2b'
_symmetry_space_group_name_H-M 'P b c m'
_audit_creation_method 'WinGX routine CIF_UPDATE'
_cell_angle_alpha 90
_cell_angle_beta 90
_cell_angle_gamma 90
_cell_formula_units_Z 4
_cell_length_a 5.672(2)
_cell_length_b 10.737(5)
_cell_length_c 16.742(6)
_cell_measurement_reflns_used 9114
_cell_measurement_temperature 150(2)
_cell_measurement_theta_max 27.48
_cell_measurement_theta_min 3.08
_cell_volume 1019.6(7)
_computing_cell_refinement RAPID-AUTO
_computing_data_collection 'RAPID-AUTO (Rigaku, 2005)'
_computing_data_reduction RAPID-AUTO
_computing_molecular_graphics 'locally modified version of ORTEPII (Johnson, 1965)'
_computing_publication_material 'WinGX (Farrugia, 1999)'
_computing_structure_refinement 'SHELXL97 (Sheldrick, 1997)'
_computing_structure_solution 'SHELXS97 (Sheldrick, 1997)'
_database_code_amcsd 0010449
_diffrn_ambient_temperature 150(2)
_diffrn_measured_fraction_theta_full 0.999
_diffrn_measured_fraction_theta_max 0.999
_diffrn_measurement_device_type 'Rigaku R-AXIS RAPID'
_diffrn_measurement_method \w
_diffrn_radiation_type MoK\a
_diffrn_radiation_wavelength 0.71073
_diffrn_reflns_av_R_equivalents 0.0345
_diffrn_reflns_limit_h_max 7
_diffrn_reflns_limit_h_min -7
_diffrn_reflns_limit_k_max 13
_diffrn_reflns_limit_k_min -13
_diffrn_reflns_limit_l_max 19
_diffrn_reflns_limit_l_min -21
_diffrn_reflns_number 9248
_diffrn_reflns_theta_full 27.48
_diffrn_reflns_theta_max 27.48
_diffrn_reflns_theta_min 3.59
_diffrn_standards_decay_% 0
_diffrn_standards_interval_count 0
_diffrn_standards_interval_time 0
_diffrn_standards_number 0
_exptl_absorpt_coefficient_mu 5.932
_exptl_absorpt_correction_T_max 0.790
_exptl_absorpt_correction_T_min 0.750
_exptl_absorpt_correction_type numerical
_exptl_absorpt_process_details '(Higashi, 2000)'
_exptl_crystal_colour black
_exptl_crystal_density_diffrn 4.636
_exptl_crystal_density_method 'not measured'
_exptl_crystal_description needle
_exptl_crystal_F_000 1312
_exptl_crystal_size_max 0.200
_exptl_crystal_size_mid 0.040
_exptl_crystal_size_min 0.040
_refine_diff_density_max 0.594
_refine_diff_density_min -0.734
_refine_ls_extinction_coef 0.00360(19)
_refine_ls_extinction_expression Fc^*^=kFc[1+0.001xFc^2^\l^3^/sin(2\q)]^-1/4^
_refine_ls_extinction_method SHELXL97
_refine_ls_goodness_of_fit_ref 1.185
_refine_ls_matrix_type full
_refine_ls_number_parameters 91
_refine_ls_number_reflns 1205
_refine_ls_number_restraints 0
_refine_ls_restrained_S_all 1.185
_refine_ls_R_factor_gt 0.0189
_refine_ls_shift/su_max 0
_refine_ls_structure_factor_coef Fsqd
_refine_ls_weighting_details 'w=1/[\s^2^(Fo^2^)+(0.0113P)^2^+3.9558P] where P=(Fo^2^+2Fc^2^)/3'
_refine_ls_weighting_scheme calc
_refine_ls_wR_factor_ref 0.0455
_reflns_number_gt 1147
_reflns_number_total 1205
_reflns_threshold_expression I>2\s(I)
_cod_data_source_file mg6037.cif
_cod_data_source_block I
_cod_depositor_comments 'Adding Fobs data from the Acta Cryst. E supplementary material.'
_cod_original_cell_volume 1019.7(7)
_cod_database_code 9007991
_amcsd_formula_title KNb5O13

loop_
_space_group_symop_operation_xyz
x,y,z
x,1/2-y,1/2+z
-x,1/2+y,1/2-z
-x,1/2+y,z
x,1/2-y,-z
x,y,1/2-z
-x,-y,1/2+z
-x,-y,-z

loop_
_atom_site_label
_atom_site_fract_x
_atom_site_fract_y
_atom_site_fract_z
_atom_site_U_iso_or_equiv
_atom_site_adp_type
_atom_site_calc_flag
_atom_site_refinement_flags
_atom_site_occupancy
_atom_site_disorder_assembly
_atom_site_disorder_group
_atom_site_type_symbol
K1 0.7871(2) 0.32683(13) 0.25 0.0260(3) Uani d S 1 . . K
Nb1 0.16752(5) 0.43808(2) 0.076718(16) 0.00794(10) Uani d . 1 . . Nb
Nb2 0.33738(5) 0.13515(3) 0.136796(16) 0.00924(10) Uani d . 1 . . Nb
Nb3 0.67240(6) 0.25 0 0.00699(11) Uani d S 1 . . Nb
O1 0.0915(4) 0.0171(2) 0.13820(13) 0.0102(4) Uani d . 1 . . O
O2 0.1265(4) 0.2821(2) 0.12599(13) 0.0098(4) Uani d . 1 . . O
O3 0.1293(4) 0.6059(2) 0.00428(12) 0.0076(4) Uani d . 1 . . O
O4 0.3612(4) 0.1239(2) 0.01261(12) 0.0078(4) Uani d . 1 . . O
O5 0.5920(4) 0.0042(2) 0.13687(13) 0.0105(4) Uani d . 1 . . O
O6 0.5969(4) 0.2532(2) 0.11116(12) 0.0083(4) Uani d . 1 . . O
O7 0.3683(6) 0.1567(3) 0.25 0.0118(6) Uani d S 1 . . O

loop_
_atom_site_aniso_label
_atom_site_aniso_U_11
_atom_site_aniso_U_22
_atom_site_aniso_U_33
_atom_site_aniso_U_12
_atom_site_aniso_U_13
_atom_site_aniso_U_23
K1 0.0307(6) 0.0353(7) 0.0120(5) -0.0163(5) 0 0
Nb1 0.00806(15) 0.00846(16) 0.00730(15) 0.00056(9) -0.00037(10) -0.00001(9)
Nb2 0.00973(15) 0.00986(16) 0.00812(15) -0.00192(10) 0.00076(10) 0.00050(10)
Nb3 0.00627(18) 0.00682(19) 0.00789(19) 0 0 0.00135(13)
O1 0.0095(10) 0.0102(11) 0.0108(11) -0.0022(8) -0.0012(8) 0.0001(8)
O2 0.0093(10) 0.0088(10) 0.0113(10) -0.0005(8) 0.0021(8) 0.0010(8)
O3 0.0065(9) 0.0066(10) 0.0096(9) -0.0004(8) -0.0013(8) 0.0002(8)
O4 0.0081(9) 0.0084(10) 0.0070(9) -0.0007(8) -0.0002(8) -0.0003(8)
O5 0.0118(10) 0.0095(11) 0.0100(11) 0.0024(8) 0.0006(8) -0.0002(8)
O6 0.0088(10) 0.0091(10) 0.0070(10) -0.0019(8) -0.0004(8) -0.0015(8)
O7 0.0121(15) 0.0141(16) 0.0093(14) 0.0002(13) 0 0

loop_
_atom_type_symbol
_atom_type_description
_atom_type_scat_dispersion_real
_atom_type_scat_dispersion_imag
_atom_type_scat_source
K K 0.2009 0.2494 'International Tables Vol C Tables 4.2.6.8 and 6.1.1.4'
Nb Nb -2.0727 0.6215 'International Tables Vol C Tables 4.2.6.8 and 6.1.1.4'
O O 0.0106 0.006 'International Tables Vol C Tables 4.2.6.8 and 6.1.1.4'

loop_
_geom_angle_atom_site_label_1
_geom_angle_atom_site_label_2
_geom_angle_atom_site_label_3
_geom_angle_site_symmetry_1
_geom_angle_site_symmetry_3
_geom_angle
_geom_angle_publ_flag
O6 K1 O6 . 6_556 120.16(10) no
O6 K1 O1 . 4_655 151.19(8) no
O6 K1 O1 6_556 4_655 74.92(7) no
O6 K1 O1 . 7_665 74.92(7) no
O6 K1 O1 6_556 7_665 151.19(8) no
O1 K1 O1 4_655 7_665 81.92(10) no
O6 K1 O2 . 6_656 147.89(8) no
O6 K1 O2 6_556 6_656 66.03(7) no
O1 K1 O2 4_655 6_656 58.93(7) no
O1 K1 O2 7_665 6_656 115.58(8) no
O6 K1 O2 . 1_655 66.03(7) no
O6 K1 O2 6_556 1_655 147.89(8) no
O1 K1 O2 4_655 1_655 115.58(8) no
O1 K1 O2 7_665 1_655 58.93(7) no
O2 K1 O2 6_656 1_655 92.61(10) no
O6 K1 O7 . . 60.09(5) no
O6 K1 O7 6_556 . 60.09(5) no
O1 K1 O7 4_655 . 128.86(7) no
O1 K1 O7 7_665 . 128.86(7) no
O2 K1 O7 6_656 . 115.44(7) no
O2 K1 O7 1_655 . 115.44(7) no
O5 Nb1 O2 7_665 . 101.27(10) no
O5 Nb1 O4 7_665 3 97.61(10) no
O2 Nb1 O4 . 3 95.80(9) no
O5 Nb1 O1 7_665 7_565 95.74(10) no
O2 Nb1 O1 . 7_565 93.53(9) no
O4 Nb1 O1 3 7_565 161.89(9) no
O5 Nb1 O3 7_665 . 93.40(9) no
O2 Nb1 O3 . . 165.05(9) no
O4 Nb1 O3 3 . 84.98(9) no
O1 Nb1 O3 7_565 . 82.05(9) no
O5 Nb1 O3 7_665 5_565 169.34(9) no
O2 Nb1 O3 . 5_565 89.13(9) no
O4 Nb1 O3 3 5_565 83.52(9) no
O1 Nb1 O3 7_565 5_565 81.13(9) no
O3 Nb1 O3 . 5_565 76.11(9) no
O1 Nb2 O7 . . 97.86(12) no
O1 Nb2 O2 . . 95.14(10) no
O7 Nb2 O2 . . 92.82(12) no
O1 Nb2 O6 . . 168.16(9) no
O7 Nb2 O6 . . 93.93(11) no
O2 Nb2 O6 . . 85.41(9) no
O1 Nb2 O5 . . 93.51(10) no
O7 Nb2 O5 . . 91.03(11) no
O2 Nb2 O5 . . 169.96(9) no
O6 Nb2 O5 . . 85.08(10) no
O1 Nb2 O4 . . 91.24(9) no
O7 Nb2 O4 . . 170.31(11) no
O2 Nb2 O4 . . 89.67(9) no
O6 Nb2 O4 . . 76.93(8) no
O5 Nb2 O4 . . 85.06(9) no
O6 Nb3 O6 . 3 154.09(13) no
O6 Nb3 O3 . 7_655 96.30(9) no
O6 Nb3 O3 3 7_655 98.84(9) no
O6 Nb3 O3 . 5_665 98.84(9) no
O6 Nb3 O3 3 5_665 96.30(9) no
O3 Nb3 O3 7_655 5_665 108.05(13) no
O6 Nb3 O4 . . 75.03(8) no
O6 Nb3 O4 3 . 84.50(8) no
O3 Nb3 O4 7_655 . 88.32(9) no
O3 Nb3 O4 5_665 . 163.21(9) no
O6 Nb3 O4 . 3 84.50(8) no
O6 Nb3 O4 3 3 75.03(8) no
O3 Nb3 O4 7_655 3 163.21(9) no
O3 Nb3 O4 5_665 3 88.32(9) no
O4 Nb3 O4 . 3 75.64(12) no
Nb1 O2 Nb2 . . 132.21(12) no
Nb3 O3 Nb1 5_665 . 129.03(11) no
Nb3 O3 Nb1 5_665 5_565 126.61(11) no
Nb1 O3 Nb1 . 5_565 103.89(9) no
Nb1 O4 Nb2 3 . 137.65(11) no
Nb1 O4 Nb3 3 . 124.97(10) no
Nb2 O4 Nb3 . . 96.34(8) no
Nb1 O5 Nb2 7_655 . 143.21(12) no
Nb3 O6 Nb2 . . 111.39(10) no
Nb2 O7 Nb2 . 6_556 162.6(2) no

loop_
_geom_bond_atom_site_label_1
_geom_bond_atom_site_label_2
_geom_bond_site_symmetry_2
_geom_bond_distance
_geom_bond_publ_flag
K1 O6 . 2.682(2) yes
K1 O6 6_556 2.682(2) yes
K1 O1 4_655 2.855(3) yes
K1 O1 7_665 2.855(3) yes
K1 O2 6_656 2.872(2) yes
K1 O2 1_655 2.872(2) yes
K1 O7 . 2.996(4) yes
Nb1 O5 7_665 1.838(2) yes
Nb1 O2 . 1.881(2) yes
Nb1 O4 3 1.972(2) yes
Nb1 O1 7_565 1.984(2) yes
Nb1 O3 . 2.182(2) yes
Nb1 O3 5_565 2.213(2) yes
Nb2 O1 . 1.885(2) yes
Nb2 O7 . 1.9175(9) yes
Nb2 O2 . 1.989(2) yes
Nb2 O6 . 1.989(2) yes
Nb2 O5 . 2.015(2) yes
Nb2 O4 . 2.087(2) yes
Nb2 Nb3 . 3.2214(8) no
Nb3 O6 . 1.910(2) yes
Nb3 O6 3 1.910(2) yes
Nb3 O3 7_655 1.915(2) yes
Nb3 O3 5_665 1.915(2) yes
Nb3 O4 . 2.234(2) yes
Nb3 O4 3 2.234(2) yes
Nb3 Nb2 3 3.2214(9) no
O1 Nb1 7 1.984(2) no
O1 K1 7_655 2.855(3) no
O2 K1 1_455 2.872(2) no
O3 Nb3 5_665 1.915(2) no
O3 Nb1 5_565 2.213(2) no
O4 Nb1 3 1.972(2) no
O5 Nb1 7_655 1.838(2) no
O7 Nb2 6_556 1.9175(9) no

loop_
_cod_related_entry_id
_cod_related_entry_database
_cod_related_entry_code
1 AMCSD 0010449

_cod_database_fobs_code 9007991
